data_7228579
loop_
_publ_author_name
'Fidelli, Athena M.'
'Kessler, Vadim G.'
'Escuer, Albert'
'Papaefstathiou, Giannis S.'

_publ_section_title
;
 Cu(II) frameworks from a &#x201C;mixed-ligand&#x201D; approach
;
_journal_name_full CrystEngComm
_journal_paper_doi 10.1039/C7CE01078H
_journal_year 2017
_chemical_formula_sum 'C20 H14 Cu2 N2 O9'
_chemical_formula_weight 553.41
_chemical_name_systematic
; 
 ? 
;
_space_group_IT_number 33
_symmetry_cell_setting orthorhombic
_symmetry_space_group_name_Hall 'P 2c -2n'
_symmetry_space_group_name_H-M 'P n a 21'
_atom_sites_solution_hydrogens geom
_atom_sites_solution_primary direct
_atom_sites_solution_secondary difmap
_audit_creation_method SHELXL-97
_audit_update_record
;
2016-03-14 deposited with the CCDC.
2017-06-28 downloaded from the CCDC.
;
_cell_angle_alpha 90.00
_cell_angle_beta 90.00
_cell_angle_gamma 90.00
_cell_formula_units_Z 4
_cell_length_a 15.436(2)
_cell_length_b 10.2155(17)
_cell_length_c 12.2521(19)
_cell_measurement_reflns_used 5661
_cell_measurement_temperature 293(2)
_cell_measurement_theta_max 29.28
_cell_measurement_theta_min 2.60
_cell_volume 1932.0(5)
_computing_cell_refinement 'Bruker SAINT'
_computing_data_collection 'Bruker APEX2'
_computing_data_reduction 'Bruker SAINT'
_computing_molecular_graphics 'Bruker SHELXTL'
_computing_publication_material 'Bruker SHELXTL'
_computing_structure_refinement 'SHELXL-97 (Sheldrick, 1997)'
_computing_structure_solution 'SHELXS-97 (Sheldrick, 1990)'
_diffrn_ambient_temperature 293(2)
_diffrn_measured_fraction_theta_full 0.951
_diffrn_measured_fraction_theta_max 0.951
_diffrn_measurement_device_type 'Bruker SMART APEX2 CCD'
_diffrn_measurement_method 'Omega scan'
_diffrn_radiation_monochromator graphite
_diffrn_radiation_source 'fine-focus sealed tube'
_diffrn_radiation_type MoK\a
_diffrn_radiation_wavelength 0.71073
_diffrn_reflns_av_R_equivalents 0.0174
_diffrn_reflns_av_sigmaI/netI 0.0232
_diffrn_reflns_limit_h_max 16
_diffrn_reflns_limit_h_min -16
_diffrn_reflns_limit_k_max 11
_diffrn_reflns_limit_k_min -12
_diffrn_reflns_limit_l_max 14
_diffrn_reflns_limit_l_min -6
_diffrn_reflns_number 4462
_diffrn_reflns_theta_full 25.00
_diffrn_reflns_theta_max 25.00
_diffrn_reflns_theta_min 2.60
_exptl_absorpt_coefficient_mu 2.263
_exptl_absorpt_correction_T_max 0.6731
_exptl_absorpt_correction_T_min 0.5501
_exptl_absorpt_correction_type empirical
_exptl_absorpt_process_details 'Bruker SADABS'
_exptl_crystal_colour green
_exptl_crystal_density_diffrn 1.903
_exptl_crystal_density_method 'not measured'
_exptl_crystal_description block
_exptl_crystal_F_000 1112
_exptl_crystal_size_max 0.30
_exptl_crystal_size_mid 0.23
_exptl_crystal_size_min 0.19
_refine_diff_density_max 0.632
_refine_diff_density_min -0.244
_refine_diff_density_rms 0.064
_refine_ls_abs_structure_details 'Flack H D (1983), Acta Cryst. A39, 876-881'
_refine_ls_abs_structure_Flack 0.43(2)
_refine_ls_extinction_method none
_refine_ls_goodness_of_fit_ref 1.071
_refine_ls_hydrogen_treatment mixed
_refine_ls_matrix_type full
_refine_ls_number_parameters 311
_refine_ls_number_reflns 2250
_refine_ls_number_restraints 1
_refine_ls_restrained_S_all 1.070
_refine_ls_R_factor_all 0.0254
_refine_ls_R_factor_gt 0.0241
_refine_ls_shift/su_max 0.000
_refine_ls_shift/su_mean 0.000
_refine_ls_structure_factor_coef Fsqd
_refine_ls_weighting_details 'calc w=1/[\s^2^(Fo^2^)+(0.0470P)^2^+0.0473P] where P=(Fo^2^+2Fc^2^)/3'
_refine_ls_weighting_scheme calc
_refine_ls_wR_factor_gt 0.0637
_refine_ls_wR_factor_ref 0.0643
_reflns_number_gt 2180
_reflns_number_total 2250
_reflns_threshold_expression >2sigma(I)
_cod_data_source_file c7ce01078h2.cif
_cod_data_source_block fid420h_1
_cod_depositor_comments
;
The following automatic conversions were performed:

'_symmetry_cell_setting' value 'Orthorhombic' changed to
'orthorhombic' according to
/home/data/users/saulius/crontab/automatic-downloads/rss-feeds/RSC/lib/dictionaries/cif_core.dic
dictionary named 'cif_core.dic' version 2.4.2 from 2011-04-26.

'_exptl_absorpt_correction_type' value 'Empirical' changed to
'empirical' according to
/home/data/users/saulius/crontab/automatic-downloads/rss-feeds/RSC/lib/dictionaries/cif_core.dic
dictionary named 'cif_core.dic' version 2.4.2 from 2011-04-26.

Automatic conversion script
Id: cif_fix_values 4973 2017-02-22 13:04:09Z antanas 
;
_cod_original_sg_symbol_H-M Pna2(1)
_cod_database_code 7228579

loop_
_symmetry_equiv_pos_as_xyz
'x, y, z'
'-x, -y, z+1/2'
'x+1/2, -y+1/2, z'
'-x+1/2, y+1/2, z+1/2'

loop_
_atom_site_label
_atom_site_type_symbol
_atom_site_fract_x
_atom_site_fract_y
_atom_site_fract_z
_atom_site_U_iso_or_equiv
_atom_site_adp_type
_atom_site_occupancy
_atom_site_symmetry_multiplicity
_atom_site_calc_flag
_atom_site_refinement_flags
C1 C -0.0252(3) 0.8432(5) 0.3264(4) 0.0394(12) Uani 1 1 d .
H1 H 0.0219 0.8306 0.2801 0.047 Uiso 1 1 calc R
C2 C -0.0911(4) 0.9237(4) 0.2925(4) 0.0429(13) Uani 1 1 d .
H2 H -0.0879 0.9676 0.2261 0.051 Uiso 1 1 calc R
C9 C -0.1410(4) 0.9606(5) 0.8215(6) 0.0586(16) Uani 1 1 d .
H9 H -0.1751 1.0338 0.8354 0.070 Uiso 1 1 calc R
C10 C -0.0925(4) 0.9058(5) 0.9041(5) 0.0482(13) Uani 1 1 d .
H10 H -0.0925 0.9418 0.9738 0.058 Uiso 1 1 calc R
C11 C -0.0444(4) 0.7971(5) 0.8809(4) 0.0413(11) Uani 1 1 d .
H11 H -0.0128 0.7578 0.9366 0.050 Uiso 1 1 calc R
C19 C 0.3576(2) 0.9398(4) 1.0990(3) 0.0207(8) Uani 1 1 d .
C20 C 0.1416(3) 0.6400(4) 1.2754(3) 0.0248(9) Uani 1 1 d .
O5 O 0.14480(19) 0.7075(3) 1.3610(2) 0.0254(6) Uani 1 1 d .
O6 O 0.1033(2) 0.5307(3) 1.2677(3) 0.0450(8) Uani 1 1 d .
O7 O 0.4025(2) 0.9428(3) 1.1831(2) 0.0302(7) Uani 1 1 d .
O8 O 0.3610(2) 1.0181(3) 1.0201(3) 0.0380(8) Uani 1 1 d .
O9 O 0.1414(3) 0.8240(4) 0.5830(4) 0.0432(9) Uani 1 1 d .
H91 H 0.151(4) 0.782(6) 0.642(7) 0.058(19) Uiso 1 1 d .
H21 H -0.162(3) 0.603(4) 0.646(4) 0.015(12) Uiso 1 1 d .
H92 H 0.180(4) 0.838(6) 0.571(6) 0.05(3) Uiso 1 1 d .
C3 C -0.1616(3) 0.9374(4) 0.3590(5) 0.0411(12) Uani 1 1 d .
H3 H -0.2069 0.9922 0.3387 0.049 Uiso 1 1 calc R
C4 C -0.1654(3) 0.8690(4) 0.4573(4) 0.0373(11) Uani 1 1 d .
H4 H -0.2143 0.8733 0.5014 0.045 Uiso 1 1 calc R
C5 C -0.0948(3) 0.7951(4) 0.4875(4) 0.0289(9) Uani 1 1 d .
C6 C -0.0904(2) 0.7159(4) 0.5934(4) 0.0269(9) Uani 1 1 d .
C7 C -0.0891(3) 0.7968(4) 0.6993(4) 0.0325(10) Uani 1 1 d .
C8 C -0.1389(4) 0.9073(4) 0.7188(5) 0.0495(14) Uani 1 1 d .
H8 H -0.1707 0.9451 0.6625 0.059 Uiso 1 1 calc R
C12 C 0.1505(3) 0.6813(4) 0.8701(4) 0.0295(10) Uani 1 1 d .
C13 C 0.1877(3) 0.7127(3) 0.9808(4) 0.0256(8) Uani 1 1 d .
C14 C 0.2559(3) 0.8020(3) 0.9891(4) 0.0252(8) Uani 1 1 d .
H14 H 0.2797 0.8384 0.9264 0.030 Uiso 1 1 calc R
C15 C 0.2879(3) 0.8365(3) 1.0909(4) 0.0220(8) Uani 1 1 d .
C16 C 0.2530(3) 0.7825(3) 1.1846(3) 0.0212(8) Uani 1 1 d .
H16 H 0.2749 0.8052 1.2527 0.025 Uiso 1 1 calc R
C17 C 0.1843(3) 0.6933(3) 1.1764(3) 0.0225(9) Uani 1 1 d .
C18 C 0.1536(3) 0.6587(3) 1.0741(4) 0.0231(9) Uani 1 1 d .
H18 H 0.1091 0.5978 1.0685 0.028 Uiso 1 1 calc R
N1 N -0.0255(2) 0.7822(3) 0.4228(3) 0.0294(8) Uani 1 1 d .
N2 N -0.0414(3) 0.7442(3) 0.7786(3) 0.0320(8) Uani 1 1 d .
O1 O -0.01886(16) 0.6342(3) 0.5919(2) 0.0234(6) Uani 1 1 d .
O2 O -0.1682(2) 0.6432(3) 0.5971(4) 0.0373(8) Uani 1 1 d .
O3 O 0.0916(2) 0.5915(3) 0.8707(3) 0.0344(7) Uani 1 1 d .
O4 O 0.1736(2) 0.7425(3) 0.7905(3) 0.0457(9) Uani 1 1 d .
Cu1 Cu 0.06614(3) 0.66371(4) 0.47865(4) 0.02317(13) Uani 1 1 d .
Cu2 Cu 0.02853(3) 0.59038(4) 0.73437(4) 0.02338(13) Uani 1 1 d .

loop_
_atom_site_aniso_label
_atom_site_aniso_U_11
_atom_site_aniso_U_22
_atom_site_aniso_U_33
_atom_site_aniso_U_23
_atom_site_aniso_U_13
_atom_site_aniso_U_12
C1 0.036(3) 0.047(3) 0.035(3) 0.012(2) -0.005(2) 0.008(2)
C2 0.050(3) 0.036(2) 0.042(3) 0.013(2) -0.012(3) 0.003(2)
C9 0.072(4) 0.039(3) 0.065(4) -0.012(3) 0.017(3) 0.014(3)
C10 0.067(4) 0.040(3) 0.037(3) -0.010(2) 0.015(3) 0.002(2)
C11 0.049(3) 0.042(2) 0.032(3) -0.009(2) 0.007(2) 0.003(2)
C19 0.018(2) 0.0231(18) 0.0206(19) 0.0014(15) 0.0047(17) -0.0027(13)
C20 0.023(2) 0.0286(19) 0.022(2) 0.0067(17) -0.0013(17) -0.0039(16)
O5 0.0274(17) 0.0275(13) 0.0213(14) 0.0034(12) 0.0039(13) -0.0006(12)
O6 0.061(2) 0.0451(17) 0.0290(17) 0.0031(13) 0.0000(16) -0.0342(17)
O7 0.0364(17) 0.0314(13) 0.0228(15) 0.0050(12) -0.0039(14) -0.0116(13)
O8 0.0363(19) 0.0425(16) 0.0351(17) 0.0192(14) -0.0093(14) -0.0192(14)
O9 0.041(3) 0.056(2) 0.033(2) 0.0020(17) -0.0032(19) -0.0070(17)
C3 0.041(3) 0.032(2) 0.051(3) -0.002(2) -0.019(3) 0.011(2)
C4 0.031(3) 0.041(2) 0.040(3) 0.000(2) -0.004(2) 0.0070(18)
C5 0.024(2) 0.0281(17) 0.035(2) -0.002(2) -0.008(2) -0.0010(14)
C6 0.017(2) 0.0267(19) 0.037(2) 0.0038(18) 0.001(2) 0.0011(15)
C7 0.029(2) 0.029(2) 0.040(3) 0.0004(19) 0.007(2) -0.0019(17)
C8 0.052(3) 0.042(2) 0.054(4) -0.006(2) -0.005(3) 0.021(2)
C12 0.031(3) 0.035(2) 0.022(2) -0.0031(18) -0.004(2) 0.0029(18)
C13 0.025(2) 0.0276(17) 0.0238(19) 0.001(2) -0.002(2) 0.0002(14)
C14 0.032(2) 0.0255(17) 0.0181(18) 0.0028(17) 0.000(2) -0.0007(14)
C15 0.026(2) 0.0195(19) 0.0207(19) 0.0031(15) 0.0001(18) -0.0005(14)
C16 0.024(2) 0.0190(16) 0.0206(19) 0.0009(15) -0.0014(17) -0.0006(14)
C17 0.024(2) 0.0199(17) 0.023(2) 0.0055(16) 0.0009(17) -0.0014(15)
C18 0.027(2) 0.0212(18) 0.021(2) 0.0009(15) -0.0023(18) -0.0025(15)
N1 0.026(2) 0.0290(18) 0.033(2) 0.0064(15) -0.0023(17) 0.0014(14)
N2 0.032(2) 0.0313(18) 0.033(2) -0.0036(16) 0.0037(17) -0.0035(15)
O1 0.0185(16) 0.0263(12) 0.0255(15) 0.0032(13) 0.0016(12) 0.0024(10)
O2 0.027(2) 0.0372(18) 0.048(2) 0.0064(18) 0.0019(16) -0.0053(13)
O3 0.0417(19) 0.0355(16) 0.0260(16) -0.0026(13) -0.0077(15) -0.0047(13)
O4 0.053(3) 0.067(2) 0.0169(15) 0.0072(15) -0.0047(15) -0.0178(18)
Cu1 0.0225(3) 0.0265(2) 0.0205(2) 0.0058(2) 0.0021(2) 0.00471(17)
Cu2 0.0252(3) 0.0252(2) 0.0198(2) -0.00149(19) -0.0002(2) 0.00244(16)

loop_
_atom_type_symbol
_atom_type_description
_atom_type_scat_dispersion_real
_atom_type_scat_dispersion_imag
_atom_type_scat_source
C C 0.0033 0.0016 'International Tables Vol C Tables 4.2.6.8 and 6.1.1.4'
H H 0.0000 0.0000 'International Tables Vol C Tables 4.2.6.8 and 6.1.1.4'
N N 0.0061 0.0033 'International Tables Vol C Tables 4.2.6.8 and 6.1.1.4'
O O 0.0106 0.0060 'International Tables Vol C Tables 4.2.6.8 and 6.1.1.4'
Cu Cu 0.3201 1.2651 'International Tables Vol C Tables 4.2.6.8 and 6.1.1.4'

loop_
_geom_angle_atom_site_label_1
_geom_angle_atom_site_label_2
_geom_angle_atom_site_label_3
_geom_angle
_geom_angle_site_symmetry_1
_geom_angle_site_symmetry_3
N1 C1 C2 123.0(5) . .
C3 C2 C1 118.1(5) . .
C8 C9 C10 120.0(5) . .
C11 C10 C9 118.2(5) . .
N2 C11 C10 122.1(5) . .
O7 C19 O8 126.8(3) . .
O7 C19 C15 118.0(3) . .
O8 C19 C15 115.1(4) . .
O5 C20 O6 124.3(4) . .
O5 C20 C17 117.7(3) . .
O6 C20 C17 118.0(4) . .
C20 O5 Cu1 118.0(3) . 1_556
C20 O6 Cu2 148.9(3) . 2_565
C19 O7 Cu2 126.3(3) . 4
C19 O8 Cu1 135.8(3) . 4
C2 C3 C4 119.9(4) . .
C5 C4 C3 118.3(5) . .
N1 C5 C4 121.8(5) . .
N1 C5 C6 114.5(3) . .
C4 C5 C6 123.6(4) . .
O1 C6 O2 111.3(3) . .
O1 C6 C5 110.1(4) . .
O2 C6 C5 105.5(4) . .
O1 C6 C7 108.9(4) . .
O2 C6 C7 105.4(4) . .
C5 C6 C7 115.5(3) . .
N2 C7 C8 120.6(5) . .
N2 C7 C6 113.9(4) . .
C8 C7 C6 125.2(5) . .
C9 C8 C7 119.6(5) . .
O4 C12 O3 125.3(4) . .
O4 C12 C13 120.1(4) . .
O3 C12 C13 114.5(4) . .
C18 C13 C14 119.4(4) . .
C18 C13 C12 121.2(3) . .
C14 C13 C12 119.4(4) . .
C15 C14 C13 120.0(4) . .
C16 C15 C14 120.4(3) . .
C16 C15 C19 120.1(4) . .
C14 C15 C19 119.4(4) . .
C15 C16 C17 119.7(4) . .
C18 C17 C16 119.3(4) . .
C18 C17 C20 119.6(4) . .
C16 C17 C20 121.0(4) . .
C13 C18 C17 121.3(4) . .
C5 N1 C1 118.8(4) . .
C5 N1 Cu1 115.2(3) . .
C1 N1 Cu1 126.0(3) . .
C7 N2 C11 119.4(4) . .
C7 N2 Cu2 114.9(3) . .
C11 N2 Cu2 125.7(4) . .
C6 O1 Cu1 117.2(3) . .
C6 O1 Cu2 115.3(3) . .
Cu1 O1 Cu2 115.14(13) . .
C12 O3 Cu2 110.7(3) . .
O8 Cu1 O1 94.95(12) 4_544 .
O8 Cu1 O5 90.48(12) 4_544 1_554
O1 Cu1 O5 174.57(12) . 1_554
O8 Cu1 N1 167.24(15) 4_544 .
O1 Cu1 N1 81.90(14) . .
O5 Cu1 N1 92.82(14) 1_554 .
O8 Cu1 O9 95.97(15) 4_544 .
O1 Cu1 O9 93.04(16) . .
O5 Cu1 O9 86.26(15) 1_554 .
N1 Cu1 O9 96.54(15) . .
O3 Cu2 O1 164.45(12) . .
O3 Cu2 O7 90.45(12) . 4_544
O1 Cu2 O7 95.41(12) . 4_544
O3 Cu2 N2 91.89(15) . .
O1 Cu2 N2 81.84(14) . .
O7 Cu2 N2 176.98(15) 4_544 .
O3 Cu2 O6 106.33(13) . 2_564
O1 Cu2 O6 87.29(12) . 2_564
O7 Cu2 O6 96.82(12) 4_544 2_564
N2 Cu2 O6 84.33(14) . 2_564

loop_
_geom_bond_atom_site_label_1
_geom_bond_atom_site_label_2
_geom_bond_distance
_geom_bond_site_symmetry_2
C1 N1 1.336(6) .
C1 C2 1.373(7) .
C2 C3 1.366(8) .
C9 C8 1.372(9) .
C9 C10 1.377(9) .
C10 C11 1.365(7) .
C11 N2 1.365(6) .
C19 O7 1.242(5) .
C19 O8 1.256(5) .
C19 C15 1.510(5) .
C20 O5 1.256(5) .
C20 O6 1.267(5) .
C20 C17 1.484(6) .
O5 Cu1 1.937(3) 1_556
O6 Cu2 2.416(3) 2_565
O7 Cu2 1.950(3) 4
O8 Cu1 1.933(3) 4
O9 Cu1 2.380(4) .
C3 C4 1.393(7) .
C4 C5 1.377(6) .
C5 N1 1.339(6) .
C5 C6 1.530(7) .
C6 O1 1.384(5) .
C6 O2 1.413(5) .
C6 C7 1.539(6) .
C7 N2 1.333(6) .
C7 C8 1.387(6) .
C12 O4 1.213(6) .
C12 O3 1.291(5) .
C12 C13 1.508(6) .
C13 C18 1.374(6) .
C13 C14 1.397(6) .
C14 C15 1.387(6) .
C15 C16 1.384(6) .
C16 C17 1.402(5) .
C17 C18 1.385(6) .
N1 Cu1 1.983(3) .
N2 Cu2 1.982(4) .
O1 Cu1 1.934(3) .
O1 Cu2 1.944(3) .
O3 Cu2 1.934(3) .
Cu1 O8 1.933(3) 4_544
Cu1 O5 1.937(3) 1_554
Cu2 O7 1.950(3) 4_544
Cu2 O6 2.416(3) 2_564
